data_4305164
loop_
_publ_author_name
'I. Ravikumar'
'P. S. Lakshminarayanan'
'E. Suresh'
'Pradyut Ghosh'

_publ_section_title
;
Spherical versus Linear Anion Encapsulation in the Cavity of a Protonated
Azacryptand
;
_journal_name_full 'Inorganic Chemistry'
_journal_page_first 7992
_journal_page_last 7999
_journal_paper_doi 10.1021/ic702056y
_journal_volume 47
_journal_year 2008
_chemical_formula_sum 'C36 H60 I6 N8 O4'
_chemical_formula_weight 1430.32
_chemical_name_systematic
; 
 ? 
;
_space_group_IT_number 14
_symmetry_cell_setting monoclinic
_symmetry_space_group_name_Hall '-P 2ybc'
_symmetry_space_group_name_H-M 'P 1 21/c 1'
_atom_sites_solution_hydrogens geom
_atom_sites_solution_primary direct
_atom_sites_solution_secondary difmap
_audit_creation_method SHELXL-97
_cell_angle_alpha 90.00
_cell_angle_beta 101.465(2)
_cell_angle_gamma 90.00
_cell_formula_units_Z 4
_cell_length_a 17.4641(19)
_cell_length_b 17.4260(18)
_cell_length_c 17.1392(18)
_cell_measurement_temperature 100(2)
_cell_volume 5111.9(9)
_computing_cell_refinement 'BRUKER SMART'
_computing_data_collection 'BRUKER SMART'
_computing_data_reduction 'BRUKER SAINT'
_computing_molecular_graphics ORTEP
_computing_structure_refinement 'SHELXL-97 (Sheldrick, 1997)'
_computing_structure_solution 'SHELXS-97 (Sheldrick, 1990)'
_diffrn_ambient_temperature 100(2)
_diffrn_measured_fraction_theta_full 0.959
_diffrn_measured_fraction_theta_max 0.959
_diffrn_measurement_device_type 'BRUKER SMART APEX CCD DIFFRACTOMETER'
_diffrn_measurement_method 'OMEGA-PHI SCAN'
_diffrn_radiation_monochromator graphite
_diffrn_radiation_source 'fine-focus sealed tube'
_diffrn_radiation_type MoK\a
_diffrn_radiation_wavelength 0.71073
_diffrn_reflns_av_R_equivalents 0.0572
_diffrn_reflns_av_sigmaI/netI 0.0738
_diffrn_reflns_limit_h_max 20
_diffrn_reflns_limit_h_min -18
_diffrn_reflns_limit_k_max 20
_diffrn_reflns_limit_k_min -14
_diffrn_reflns_limit_l_max 18
_diffrn_reflns_limit_l_min -20
_diffrn_reflns_number 24557
_diffrn_reflns_theta_full 25.00
_diffrn_reflns_theta_max 25.00
_diffrn_reflns_theta_min 1.67
_exptl_absorpt_coefficient_mu 3.687
_exptl_absorpt_correction_T_max 0.6660
_exptl_absorpt_correction_T_min 0.4042
_exptl_absorpt_correction_type multi-scan
_exptl_absorpt_process_details 'BRUKER SADABS'
_exptl_crystal_colour Colourless
_exptl_crystal_density_diffrn 1.858
_exptl_crystal_density_method 'not measured'
_exptl_crystal_description Blocks
_exptl_crystal_F_000 2728
_exptl_crystal_size_max 0.30
_exptl_crystal_size_mid 0.22
_exptl_crystal_size_min 0.12
_refine_diff_density_max 2.124
_refine_diff_density_min -1.412
_refine_diff_density_rms 0.184
_refine_ls_extinction_method none
_refine_ls_goodness_of_fit_ref 1.036
_refine_ls_hydrogen_treatment constr
_refine_ls_matrix_type full
_refine_ls_number_parameters 514
_refine_ls_number_reflns 8940
_refine_ls_number_restraints 0
_refine_ls_restrained_S_all 1.036
_refine_ls_R_factor_all 0.1066
_refine_ls_R_factor_gt 0.0658
_refine_ls_shift/su_max 0.000
_refine_ls_shift/su_mean 0.000
_refine_ls_structure_factor_coef Fsqd
_refine_ls_weighting_details 'calc w=1/[\s^2^(Fo^2^)+(0.0692P)^2^+43.7392P] where P=(Fo^2^+2Fc^2^)/3'
_refine_ls_weighting_scheme calc
_refine_ls_wR_factor_gt 0.1477
_refine_ls_wR_factor_ref 0.1685
_reflns_number_gt 5958
_reflns_number_total 8940
_reflns_threshold_expression >2sigma(I)
_cod_data_source_file ic702056y_si_003.cif
_cod_data_source_block hiisof
_cod_depositor_comments
;
The following automatic conversions were performed:
'_symmetry_cell_setting' value 'Monoclinic' changed to 'monoclinic'
according to '/home/saulius/struct/CIF-dictionaries/cif_core.dic'
dictionary named 'cif_core.dic' version 2.4.1 from
2010-06-29.

'_exptl_absorpt_correction_type' value 'MULTI-SCAN' changed
to 'multi-scan' according to
'/home/saulius/struct/CIF-dictionaries/cif_core.dic' dictionary named
'cif_core.dic' version 2.4.1 from 2010-06-29.

Automatic conversion script
Id: cif_fix_enum 1527 2010-12-29 10:47:43Z saulius 
;
_cod_database_code 4305164

loop_
_symmetry_equiv_pos_as_xyz
'x, y, z'
'-x, y+1/2, -z+1/2'
'-x, -y, -z'
'x, -y-1/2, z-1/2'

loop_
_atom_site_label
_atom_site_type_symbol
_atom_site_fract_x
_atom_site_fract_y
_atom_site_fract_z
_atom_site_U_iso_or_equiv
_atom_site_adp_type
_atom_site_occupancy
_atom_site_calc_flag
_atom_site_refinement_flags
_atom_site_disorder_assembly
_atom_site_disorder_group
I1 I 0.28309(5) -0.00226(5) 0.25262(4) 0.0401(2) Uani 1 d . . .
I2 I 0.47052(4) 0.61830(4) 0.14863(4) 0.0385(2) Uani 1 d . . .
I3 I 0.86329(4) 0.71025(5) 0.35556(4) 0.0418(2) Uani 1 d . . .
I41 I 0.9766(6) 0.3784(7) 0.8926(5) 0.092(3) Uani 0.15 d P . .
I4 I 0.94445(8) 0.36408(7) 0.84935(9) 0.0629(4) Uani 0.85 d P . .
I5 I 0.3343(2) 0.8684(2) 0.0342(2) 0.0384(7) Uani 0.68 d P . .
I51 I 0.3415(7) 0.8738(7) 0.0148(6) 0.061(3) Uani 0.32 d P . .
I6 I 0.72759(13) 0.97843(11) 0.22399(14) 0.0489(5) Uani 0.67 d P . .
I61 I 0.7194(4) 0.9517(3) 0.2453(3) 0.0775(17) Uani 0.33 d P . .
N1 N 0.1654(7) 0.8408(6) 0.3872(6) 0.054(3) Uani 1 d . . .
N2 N 0.2429(6) 0.9760(6) 0.4639(6) 0.049(3) Uani 1 d . . .
H2A H 0.2415 0.9799 0.4112 0.059 Uiso 1 calc R . .
H2B H 0.1943 0.9848 0.4720 0.059 Uiso 1 calc R . .
N3 N 0.3320(5) 1.2021(5) 0.2399(5) 0.032(2) Uani 1 d . . .
H3A H 0.3464 1.1528 0.2492 0.039 Uiso 1 calc R . .
H3B H 0.2812 1.2028 0.2160 0.039 Uiso 1 calc R . .
N4 N 0.3770(6) 1.1209(5) 0.0962(5) 0.036(2) Uani 1 d . . .
N5 N 0.2665(7) 0.6940(8) 0.2787(8) 0.075(4) Uani 1 d . . .
H5A H 0.2571 0.7239 0.2350 0.090 Uiso 1 calc R . .
H5B H 0.2503 0.6464 0.2632 0.090 Uiso 1 calc R . .
N6 N 0.4641(5) 0.9900(5) 0.1921(5) 0.036(2) Uani 1 d . . .
H6A H 0.4116 0.9873 0.1822 0.043 Uiso 1 calc R . .
H6B H 0.4793 1.0194 0.2356 0.043 Uiso 1 calc R . .
N7 N 0.0218(6) 0.9190(6) 0.2905(7) 0.057(3) Uani 1 d . . .
H7A H 0.0677 0.9442 0.3003 0.069 Uiso 1 calc R . .
H7B H -0.0053 0.9334 0.3276 0.069 Uiso 1 calc R . .
N8 N 0.2203(5) 1.0311(5) 0.0437(5) 0.038(2) Uani 1 d . . .
H8A H 0.2431 0.9854 0.0391 0.045 Uiso 1 calc R . .
H8B H 0.2294 1.0439 0.0956 0.045 Uiso 1 calc R . .
C1 C 0.2029(11) 0.8402(11) 0.4715(10) 0.087(5) Uani 1 d . . .
H1A H 0.2233 0.7893 0.4859 0.104 Uiso 1 calc R . .
H1B H 0.1640 0.8515 0.5032 0.104 Uiso 1 calc R . .
C2 C 0.2666(8) 0.8961(9) 0.4903(8) 0.069(5) Uani 1 d . . .
H2C H 0.3090 0.8800 0.4651 0.082 Uiso 1 calc R . .
H2D H 0.2861 0.8962 0.5474 0.082 Uiso 1 calc R . .
C3 C 0.2954(9) 1.0352(9) 0.5053(8) 0.067(4) Uani 1 d . . .
H3C H 0.3490 1.0231 0.5025 0.081 Uiso 1 calc R . .
H3D H 0.2915 1.0370 0.5610 0.081 Uiso 1 calc R . .
C4 C 0.2728(8) 1.1136(8) 0.4661(8) 0.053(3) Uani 1 d . . .
C5 C 0.3169(7) 1.1466(8) 0.4154(6) 0.044(3) Uani 1 d . . .
H5 H 0.3634 1.1232 0.4098 0.052 Uiso 1 calc R . .
C6 C 0.2940(7) 1.2119(7) 0.3740(6) 0.038(3) Uani 1 d . . .
C7 C 0.2255(8) 1.2466(8) 0.3818(8) 0.052(3) Uani 1 d . . .
H7 H 0.2069 1.2891 0.3510 0.063 Uiso 1 calc R . .
C8 C 0.1844(7) 1.2168(9) 0.4370(7) 0.053(4) Uani 1 d . . .
H8 H 0.1399 1.2420 0.4456 0.063 Uiso 1 calc R . .
C9 C 0.2077(8) 1.1531(8) 0.4774(7) 0.053(4) Uani 1 d . . .
H9 H 0.1794 1.1349 0.5141 0.064 Uiso 1 calc R . .
C10 C 0.3425(7) 1.2448(7) 0.3184(7) 0.040(3) Uani 1 d . . .
H10A H 0.3972 1.2431 0.3442 0.048 Uiso 1 calc R . .
H10B H 0.3283 1.2982 0.3079 0.048 Uiso 1 calc R . .
C11 C 0.3797(7) 1.2373(6) 0.1855(6) 0.037(3) Uani 1 d . . .
H11A H 0.4347 1.2287 0.2071 0.044 Uiso 1 calc R . .
H11B H 0.3708 1.2923 0.1829 0.044 Uiso 1 calc R . .
C12 C 0.3595(7) 1.2039(6) 0.1017(6) 0.034(3) Uani 1 d . . .
H12A H 0.3042 1.2119 0.0810 0.041 Uiso 1 calc R . .
H12B H 0.3880 1.2321 0.0679 0.041 Uiso 1 calc R . .
C13 C 0.2110(8) 0.8067(8) 0.3317(8) 0.059(4) Uani 1 d . . .
H13A H 0.2634 0.8279 0.3438 0.070 Uiso 1 calc R . .
H13B H 0.1874 0.8225 0.2780 0.070 Uiso 1 calc R . .
C14 C 0.2173(9) 0.7219(9) 0.3329(9) 0.066(4) Uani 1 d . . .
H14A H 0.2393 0.7051 0.3867 0.079 Uiso 1 calc R . .
H14B H 0.1655 0.6999 0.3177 0.079 Uiso 1 calc R . .
C15 C 0.3535(7) 0.6910(8) 0.3082(8) 0.054(4) Uani 1 d . . .
H15A H 0.3756 0.6620 0.2697 0.065 Uiso 1 calc R . .
H15B H 0.3633 0.6618 0.3574 0.065 Uiso 1 calc R . .
C16 C 0.3985(7) 0.7651(7) 0.3236(7) 0.047(3) Uani 1 d . . .
C17 C 0.4197(7) 0.8061(7) 0.2617(7) 0.045(3) Uani 1 d . . .
H17 H 0.4009 0.7905 0.2095 0.054 Uiso 1 calc R . .
C18 C 0.4678(7) 0.8692(7) 0.2755(7) 0.045(3) Uani 1 d . . .
C19 C 0.4949(9) 0.8937(7) 0.3552(8) 0.056(4) Uani 1 d . . .
H19 H 0.5285 0.9354 0.3660 0.067 Uiso 1 calc R . .
C20 C 0.4711(9) 0.8554(7) 0.4160(8) 0.057(4) Uani 1 d . . .
H20 H 0.4857 0.8733 0.4680 0.068 Uiso 1 calc R . .
C21 C 0.4260(8) 0.7908(7) 0.4005(7) 0.051(3) Uani 1 d . . .
H21 H 0.4135 0.7634 0.4428 0.062 Uiso 1 calc R . .
C22 C 0.4975(7) 0.9101(7) 0.2085(7) 0.048(3) Uani 1 d . . .
H22A H 0.5540 0.9136 0.2225 0.058 Uiso 1 calc R . .
H22B H 0.4841 0.8797 0.1603 0.058 Uiso 1 calc R . .
C23 C 0.4894(7) 1.0260(7) 0.1240(7) 0.042(3) Uani 1 d . . .
H23A H 0.4684 0.9971 0.0761 0.050 Uiso 1 calc R . .
H23B H 0.5460 1.0239 0.1322 0.050 Uiso 1 calc R . .
C24 C 0.4625(6) 1.1107(6) 0.1119(7) 0.034(3) Uani 1 d . . .
H24A H 0.4852 1.1397 0.1591 0.041 Uiso 1 calc R . .
H24B H 0.4825 1.1320 0.0676 0.041 Uiso 1 calc R . .
C25 C 0.0837(10) 0.8141(10) 0.3757(10) 0.078(5) Uani 1 d . . .
H25A H 0.0834 0.7587 0.3815 0.093 Uiso 1 calc R . .
H25B H 0.0597 0.8360 0.4170 0.093 Uiso 1 calc R . .
C26 C 0.0371(8) 0.8349(9) 0.2978(9) 0.065(4) Uani 1 d . . .
H26A H -0.0123 0.8077 0.2896 0.078 Uiso 1 calc R . .
H26B H 0.0645 0.8189 0.2565 0.078 Uiso 1 calc R . .
C27 C -0.0235(7) 0.9418(9) 0.2091(8) 0.058(4) Uani 1 d . . .
H27A H -0.0734 0.9154 0.1992 0.070 Uiso 1 calc R . .
H27B H -0.0339 0.9965 0.2091 0.070 Uiso 1 calc R . .
C28 C 0.0174(7) 0.9242(8) 0.1444(8) 0.051(3) Uani 1 d . . .
C29 C 0.0613(7) 0.9777(8) 0.1135(7) 0.048(3) Uani 1 d . . .
H29 H 0.0688 1.0256 0.1376 0.058 Uiso 1 calc R . .
C30 C 0.0942(7) 0.9635(8) 0.0494(7) 0.047(3) Uani 1 d . . .
C31 C 0.0851(8) 0.8911(8) 0.0153(8) 0.052(3) Uani 1 d . . .
H31 H 0.1100 0.8794 -0.0264 0.062 Uiso 1 calc R . .
C32 C 0.0398(8) 0.8362(9) 0.0422(8) 0.059(4) Uani 1 d . . .
H32 H 0.0310 0.7891 0.0165 0.071 Uiso 1 calc R . .
C33 C 0.0083(8) 0.8517(8) 0.1069(9) 0.056(4) Uani 1 d . . .
H33 H -0.0199 0.8138 0.1269 0.067 Uiso 1 calc R . .
C34 C 0.1348(7) 1.0252(7) 0.0127(8) 0.051(3) Uani 1 d . . .
H34A H 0.1261 1.0164 -0.0443 0.061 Uiso 1 calc R . .
H34B H 0.1111 1.0741 0.0210 0.061 Uiso 1 calc R . .
C35 C 0.2545(7) 1.0908(7) -0.0024(6) 0.043(3) Uani 1 d . . .
H35A H 0.2341 1.1406 0.0082 0.051 Uiso 1 calc R . .
H35B H 0.2376 1.0804 -0.0588 0.051 Uiso 1 calc R . .
C36 C 0.3424(6) 1.0941(7) 0.0170(6) 0.037(3) Uani 1 d . . .
H36A H 0.3624 1.0431 0.0103 0.045 Uiso 1 calc R . .
H36B H 0.3597 1.1274 -0.0214 0.045 Uiso 1 calc R . .
O1 O 0.8940(5) 0.9156(6) 0.3677(5) 0.062(3) Uani 1 d . . .
O2 O 0.8809(5) 0.9525(6) 0.6842(5) 0.060(2) Uani 1 d . . .
O3 O 0.2208(7) 0.7714(9) 0.1412(7) 0.108(4) Uani 1 d . . .
O4 O 0.0846(6) 0.9980(8) 0.4756(7) 0.096(4) Uani 1 d . . .

loop_
_atom_site_aniso_label
_atom_site_aniso_U_11
_atom_site_aniso_U_22
_atom_site_aniso_U_33
_atom_site_aniso_U_23
_atom_site_aniso_U_13
_atom_site_aniso_U_12
I1 0.0443(5) 0.0446(5) 0.0323(4) 0.0037(3) 0.0099(3) 0.0121(4)
I2 0.0388(4) 0.0451(5) 0.0311(4) 0.0009(3) 0.0059(3) -0.0015(4)
I3 0.0336(4) 0.0577(5) 0.0334(4) -0.0008(4) 0.0051(3) -0.0005(4)
I41 0.083(7) 0.136(9) 0.056(5) -0.006(5) 0.016(4) -0.011(6)
I4 0.0498(8) 0.0615(8) 0.0766(10) 0.0080(7) 0.0109(7) -0.0069(6)
I5 0.0406(11) 0.0319(11) 0.0401(17) -0.0082(12) 0.0021(12) 0.0042(7)
I51 0.082(4) 0.055(3) 0.049(5) 0.010(3) 0.024(3) 0.026(3)
I6 0.0431(10) 0.0412(11) 0.0563(13) 0.0006(8) -0.0050(8) 0.0069(8)
I61 0.071(3) 0.098(4) 0.062(3) 0.013(2) 0.009(2) -0.034(3)
N1 0.066(8) 0.066(8) 0.031(6) 0.017(5) 0.010(5) 0.009(6)
N2 0.037(6) 0.077(8) 0.033(5) 0.000(5) 0.006(4) 0.008(5)
N3 0.036(5) 0.030(5) 0.028(5) -0.008(4) -0.001(4) 0.005(4)
N4 0.058(6) 0.029(5) 0.024(5) 0.007(4) 0.014(4) 0.015(5)
N5 0.052(8) 0.086(10) 0.089(10) -0.007(7) 0.018(7) 0.006(7)
N6 0.035(5) 0.043(6) 0.027(5) -0.003(4) 0.000(4) 0.006(4)
N7 0.055(7) 0.058(8) 0.069(8) -0.004(6) 0.038(6) 0.001(6)
N8 0.045(6) 0.037(6) 0.029(5) 0.006(4) 0.004(4) 0.018(5)
C1 0.099(14) 0.087(13) 0.075(12) 0.021(10) 0.018(10) 0.024(11)
C2 0.050(9) 0.090(12) 0.056(9) 0.043(8) -0.013(7) -0.015(8)
C3 0.076(11) 0.076(11) 0.045(8) -0.003(7) 0.001(7) -0.016(9)
C4 0.048(8) 0.065(9) 0.043(8) -0.016(7) 0.003(6) 0.005(7)
C5 0.043(7) 0.068(9) 0.018(6) -0.007(6) 0.001(5) -0.004(6)
C6 0.033(6) 0.050(8) 0.032(6) -0.013(6) 0.006(5) -0.003(6)
C7 0.052(8) 0.055(9) 0.049(8) -0.023(6) 0.010(6) -0.005(7)
C8 0.031(7) 0.090(11) 0.043(8) -0.031(8) 0.021(6) 0.000(7)
C9 0.070(10) 0.064(10) 0.028(7) -0.021(6) 0.014(6) -0.027(8)
C10 0.043(7) 0.035(7) 0.039(7) -0.006(5) 0.002(5) -0.004(6)
C11 0.042(7) 0.031(6) 0.040(7) 0.010(5) 0.014(5) -0.005(5)
C12 0.038(7) 0.035(7) 0.032(6) 0.004(5) 0.011(5) 0.006(5)
C13 0.061(9) 0.055(9) 0.062(9) -0.002(7) 0.016(7) 0.008(7)
C14 0.054(9) 0.085(12) 0.064(10) 0.003(8) 0.026(7) -0.007(8)
C15 0.031(7) 0.069(10) 0.066(9) -0.008(7) 0.016(6) 0.006(7)
C16 0.049(8) 0.051(8) 0.044(8) 0.008(6) 0.011(6) 0.026(6)
C17 0.043(7) 0.047(8) 0.043(7) -0.003(6) 0.008(6) 0.014(6)
C18 0.051(8) 0.050(8) 0.035(7) 0.016(6) 0.013(6) 0.032(7)
C19 0.081(10) 0.037(7) 0.048(8) 0.006(6) 0.008(7) 0.023(7)
C20 0.094(11) 0.040(8) 0.034(7) 0.007(6) 0.009(7) 0.025(8)
C21 0.083(10) 0.040(8) 0.031(7) 0.009(6) 0.014(6) 0.017(7)
C22 0.049(8) 0.055(8) 0.041(7) -0.003(6) 0.008(6) 0.027(6)
C23 0.042(7) 0.042(7) 0.048(7) 0.008(6) 0.024(6) 0.013(6)
C24 0.024(6) 0.040(7) 0.040(6) 0.009(5) 0.009(5) -0.001(5)
C25 0.092(13) 0.083(12) 0.073(11) 0.013(9) 0.052(10) 0.003(10)
C26 0.048(9) 0.079(11) 0.072(10) 0.002(8) 0.018(7) -0.010(8)
C27 0.034(7) 0.083(11) 0.050(8) -0.010(7) -0.008(6) -0.009(7)
C28 0.030(7) 0.069(10) 0.050(8) -0.017(7) -0.002(6) 0.002(7)
C29 0.035(7) 0.052(8) 0.049(8) -0.004(6) -0.010(6) -0.002(6)
C30 0.037(7) 0.054(8) 0.047(8) -0.007(6) 0.004(6) 0.003(6)
C31 0.048(8) 0.051(9) 0.054(8) -0.009(7) 0.003(6) 0.011(7)
C32 0.066(10) 0.057(9) 0.052(9) -0.016(7) 0.008(7) 0.006(8)
C33 0.044(8) 0.047(8) 0.072(10) -0.013(7) -0.003(7) -0.007(6)
C34 0.046(8) 0.045(8) 0.056(8) 0.002(6) -0.006(6) 0.008(6)
C35 0.052(8) 0.044(7) 0.028(6) -0.001(5) -0.004(5) 0.004(6)
C36 0.044(7) 0.046(7) 0.023(5) 0.004(5) 0.007(5) 0.003(6)
O1 0.053(6) 0.089(7) 0.048(5) -0.006(5) 0.018(4) -0.006(5)
O2 0.055(6) 0.073(7) 0.051(6) -0.019(5) 0.014(4) -0.007(5)
O3 0.072(8) 0.155(13) 0.091(9) 0.041(8) 0.001(7) 0.009(8)
O4 0.044(6) 0.153(12) 0.099(9) -0.042(8) 0.031(6) -0.017(7)

loop_
_atom_type_symbol
_atom_type_description
_atom_type_scat_dispersion_real
_atom_type_scat_dispersion_imag
_atom_type_scat_source
C C 0.0033 0.0016 'International Tables Vol C Tables 4.2.6.8 and 6.1.1.4'
H H 0.0000 0.0000 'International Tables Vol C Tables 4.2.6.8 and 6.1.1.4'
N N 0.0061 0.0033 'International Tables Vol C Tables 4.2.6.8 and 6.1.1.4'
I I -0.4742 1.8119 'International Tables Vol C Tables 4.2.6.8 and 6.1.1.4'
O O 0.0106 0.0060 'International Tables Vol C Tables 4.2.6.8 and 6.1.1.4'

loop_
_geom_angle_atom_site_label_1
_geom_angle_atom_site_label_2
_geom_angle_atom_site_label_3
_geom_angle
_geom_angle_site_symmetry_1
_geom_angle_site_symmetry_3
_geom_angle_publ_flag
C1 N1 C25 111.1(12) . . ?
C1 N1 C13 116.1(12) . . ?
C25 N1 C13 114.6(12) . . ?
C3 N2 C2 113.5(10) . . ?
C3 N2 H2A 108.9 . . ?
C2 N2 H2A 108.9 . . ?
C3 N2 H2B 108.9 . . ?
C2 N2 H2B 108.9 . . ?
H2A N2 H2B 107.7 . . ?
C11 N3 C10 111.5(8) . . ?
C11 N3 H3A 109.3 . . ?
C10 N3 H3A 109.3 . . ?
C11 N3 H3B 109.3 . . ?
C10 N3 H3B 109.3 . . ?
H3A N3 H3B 108.0 . . ?
C36 N4 C24 110.5(8) . . ?
C36 N4 C12 108.8(8) . . ?
C24 N4 C12 108.7(9) . . ?
C14 N5 C15 118.5(12) . . ?
C14 N5 H5A 107.7 . . ?
C15 N5 H5A 107.7 . . ?
C14 N5 H5B 107.7 . . ?
C15 N5 H5B 107.7 . . ?
H5A N5 H5B 107.1 . . ?
C23 N6 C22 112.0(8) . . ?
C23 N6 H6A 109.2 . . ?
C22 N6 H6A 109.2 . . ?
C23 N6 H6B 109.2 . . ?
C22 N6 H6B 109.2 . . ?
H6A N6 H6B 107.9 . . ?
C26 N7 C27 112.8(11) . . ?
C26 N7 H7A 109.0 . . ?
C27 N7 H7A 109.0 . . ?
C26 N7 H7B 109.0 . . ?
C27 N7 H7B 109.0 . . ?
H7A N7 H7B 107.8 . . ?
C34 N8 C35 109.6(8) . . ?
C34 N8 H8A 109.7 . . ?
C35 N8 H8A 109.7 . . ?
C34 N8 H8B 109.7 . . ?
C35 N8 H8B 109.7 . . ?
H8A N8 H8B 108.2 . . ?
N1 C1 C2 112.5(13) . . ?
N1 C1 H1A 109.1 . . ?
C2 C1 H1A 109.1 . . ?
N1 C1 H1B 109.1 . . ?
C2 C1 H1B 109.1 . . ?
H1A C1 H1B 107.8 . . ?
C1 C2 N2 113.6(12) . . ?
C1 C2 H2C 108.8 . . ?
N2 C2 H2C 108.8 . . ?
C1 C2 H2D 108.8 . . ?
N2 C2 H2D 108.8 . . ?
H2C C2 H2D 107.7 . . ?
N2 C3 C4 109.3(11) . . ?
N2 C3 H3C 109.8 . . ?
C4 C3 H3C 109.8 . . ?
N2 C3 H3D 109.8 . . ?
C4 C3 H3D 109.8 . . ?
H3C C3 H3D 108.3 . . ?
C9 C4 C5 117.1(13) . . ?
C9 C4 C3 122.1(14) . . ?
C5 C4 C3 120.8(12) . . ?
C6 C5 C4 121.9(12) . . ?
C6 C5 H5 119.0 . . ?
C4 C5 H5 119.0 . . ?
C5 C6 C7 119.5(12) . . ?
C5 C6 C10 120.3(11) . . ?
C7 C6 C10 120.2(12) . . ?
C6 C7 C8 118.5(13) . . ?
C6 C7 H7 120.8 . . ?
C8 C7 H7 120.8 . . ?
C9 C8 C7 121.3(13) . . ?
C9 C8 H8 119.4 . . ?
C7 C8 H8 119.4 . . ?
C8 C9 C4 121.4(13) . . ?
C8 C9 H9 119.3 . . ?
C4 C9 H9 119.3 . . ?
C6 C10 N3 113.0(9) . . ?
C6 C10 H10A 109.0 . . ?
N3 C10 H10A 109.0 . . ?
C6 C10 H10B 109.0 . . ?
N3 C10 H10B 109.0 . . ?
H10A C10 H10B 107.8 . . ?
N3 C11 C12 112.1(9) . . ?
N3 C11 H11A 109.2 . . ?
C12 C11 H11A 109.2 . . ?
N3 C11 H11B 109.2 . . ?
C12 C11 H11B 109.2 . . ?
H11A C11 H11B 107.9 . . ?
N4 C12 C11 114.8(9) . . ?
N4 C12 H12A 108.6 . . ?
C11 C12 H12A 108.6 . . ?
N4 C12 H12B 108.6 . . ?
C11 C12 H12B 108.6 . . ?
H12A C12 H12B 107.5 . . ?
N1 C13 C14 116.0(12) . . ?
N1 C13 H13A 108.3 . . ?
C14 C13 H13A 108.3 . . ?
N1 C13 H13B 108.3 . . ?
C14 C13 H13B 108.3 . . ?
H13A C13 H13B 107.4 . . ?
N5 C14 C13 111.8(12) . . ?
N5 C14 H14A 109.2 . . ?
C13 C14 H14A 109.2 . . ?
N5 C14 H14B 109.2 . . ?
C13 C14 H14B 109.2 . . ?
H14A C14 H14B 107.9 . . ?
N5 C15 C16 119.1(11) . . ?
N5 C15 H15A 107.5 . . ?
C16 C15 H15A 107.5 . . ?
N5 C15 H15B 107.5 . . ?
C16 C15 H15B 107.5 . . ?
H15A C15 H15B 107.0 . . ?
C17 C16 C21 117.8(13) . . ?
C17 C16 C15 121.1(12) . . ?
C21 C16 C15 120.9(12) . . ?
C18 C17 C16 121.7(12) . . ?
C18 C17 H17 119.1 . . ?
C16 C17 H17 119.1 . . ?
C17 C18 C19 118.8(12) . . ?
C17 C18 C22 122.1(11) . . ?
C19 C18 C22 119.0(13) . . ?
C20 C19 C18 119.5(14) . . ?
C20 C19 H19 120.2 . . ?
C18 C19 H19 120.2 . . ?
C21 C20 C19 120.1(12) . . ?
C21 C20 H20 119.9 . . ?
C19 C20 H20 119.9 . . ?
C20 C21 C16 121.9(12) . . ?
C20 C21 H21 119.1 . . ?
C16 C21 H21 119.1 . . ?
N6 C22 C18 113.2(9) . . ?
N6 C22 H22A 108.9 . . ?
C18 C22 H22A 108.9 . . ?
N6 C22 H22B 108.9 . . ?
C18 C22 H22B 108.9 . . ?
H22A C22 H22B 107.8 . . ?
N6 C23 C24 112.4(9) . . ?
N6 C23 H23A 109.1 . . ?
C24 C23 H23A 109.1 . . ?
N6 C23 H23B 109.1 . . ?
C24 C23 H23B 109.1 . . ?
H23A C23 H23B 107.9 . . ?
N4 C24 C23 114.1(9) . . ?
N4 C24 H24A 108.7 . . ?
C23 C24 H24A 108.7 . . ?
N4 C24 H24B 108.7 . . ?
C23 C24 H24B 108.7 . . ?
H24A C24 H24B 107.6 . . ?
C26 C25 N1 113.0(12) . . ?
C26 C25 H25A 109.0 . . ?
N1 C25 H25A 109.0 . . ?
C26 C25 H25B 109.0 . . ?
N1 C25 H25B 109.0 . . ?
H25A C25 H25B 107.8 . . ?
C25 C26 N7 112.2(13) . . ?
C25 C26 H26A 109.2 . . ?
N7 C26 H26A 109.2 . . ?
C25 C26 H26B 109.2 . . ?
N7 C26 H26B 109.2 . . ?
H26A C26 H26B 107.9 . . ?
C28 C27 N7 113.5(11) . . ?
C28 C27 H27A 108.9 . . ?
N7 C27 H27A 108.9 . . ?
C28 C27 H27B 108.9 . . ?
N7 C27 H27B 108.9 . . ?
H27A C27 H27B 107.7 . . ?
C29 C28 C33 116.8(13) . . ?
C29 C28 C27 122.8(13) . . ?
C33 C28 C27 120.3(13) . . ?
C30 C29 C28 123.0(13) . . ?
C30 C29 H29 118.5 . . ?
C28 C29 H29 118.5 . . ?
C29 C30 C31 118.3(13) . . ?
C29 C30 C34 121.4(12) . . ?
C31 C30 C34 120.1(12) . . ?
C32 C31 C30 121.1(13) . . ?
C32 C31 H31 119.5 . . ?
C30 C31 H31 119.5 . . ?
C33 C32 C31 119.1(13) . . ?
C33 C32 H32 120.4 . . ?
C31 C32 H32 120.4 . . ?
C32 C33 C28 121.5(14) . . ?
C32 C33 H33 119.2 . . ?
C28 C33 H33 119.2 . . ?
N8 C34 C30 115.3(10) . . ?
N8 C34 H34A 108.5 . . ?
C30 C34 H34A 108.5 . . ?
N8 C34 H34B 108.5 . . ?
C30 C34 H34B 108.5 . . ?
H34A C34 H34B 107.5 . . ?
N8 C35 C36 113.9(9) . . ?
N8 C35 H35A 108.8 . . ?
C36 C35 H35A 108.8 . . ?
N8 C35 H35B 108.8 . . ?
C36 C35 H35B 108.8 . . ?
H35A C35 H35B 107.7 . . ?
N4 C36 C35 115.9(9) . . ?
N4 C36 H36A 108.3 . . ?
C35 C36 H36A 108.3 . . ?
N4 C36 H36B 108.3 . . ?
C35 C36 H36B 108.3 . . ?
H36A C36 H36B 107.4 . . ?

loop_
_geom_bond_atom_site_label_1
_geom_bond_atom_site_label_2
_geom_bond_distance
_geom_bond_site_symmetry_2
_geom_bond_publ_flag
I41 I4 0.873(10) . ?
I6 I61 0.626(4) . ?
N1 C1 1.463(18) . ?
N1 C25 1.476(19) . ?
N1 C13 1.481(16) . ?
N2 C3 1.467(17) . ?
N2 C2 1.497(17) . ?
N2 H2A 0.9000 . ?
N2 H2B 0.9000 . ?
N3 C11 1.500(13) . ?
N3 C10 1.516(13) . ?
N3 H3A 0.9000 . ?
N3 H3B 0.9000 . ?
N4 C36 1.449(13) . ?
N4 C24 1.474(14) . ?
N4 C12 1.485(13) . ?
N5 C14 1.468(17) . ?
N5 C15 1.505(16) . ?
N5 H5A 0.9000 . ?
N5 H5B 0.9000 . ?
N6 C23 1.469(14) . ?
N6 C22 1.514(14) . ?
N6 H6A 0.9000 . ?
N6 H6B 0.9000 . ?
N7 C26 1.490(18) . ?
N7 C27 1.514(16) . ?
N7 H7A 0.9000 . ?
N7 H7B 0.9000 . ?
N8 C34 1.485(15) . ?
N8 C35 1.501(15) . ?
N8 H8A 0.9000 . ?
N8 H8B 0.9000 . ?
C1 C2 1.47(2) . ?
C1 H1A 0.9700 . ?
C1 H1B 0.9700 . ?
C2 H2C 0.9700 . ?
C2 H2D 0.9700 . ?
C3 C4 1.54(2) . ?
C3 H3C 0.9700 . ?
C3 H3D 0.9700 . ?
C4 C9 1.374(19) . ?
C4 C5 1.395(18) . ?
C5 C6 1.358(17) . ?
C5 H5 0.9300 . ?
C6 C7 1.370(17) . ?
C6 C10 1.510(16) . ?
C7 C8 1.397(18) . ?
C7 H7 0.9300 . ?
C8 C9 1.329(19) . ?
C8 H8 0.9300 . ?
C9 H9 0.9300 . ?
C10 H10A 0.9700 . ?
C10 H10B 0.9700 . ?
C11 C12 1.523(15) . ?
C11 H11A 0.9700 . ?
C11 H11B 0.9700 . ?
C12 H12A 0.9700 . ?
C12 H12B 0.9700 . ?
C13 C14 1.48(2) . ?
C13 H13A 0.9700 . ?
C13 H13B 0.9700 . ?
C14 H14A 0.9700 . ?
C14 H14B 0.9700 . ?
C15 C16 1.508(18) . ?
C15 H15A 0.9700 . ?
C15 H15B 0.9700 . ?
C16 C17 1.389(17) . ?
C16 C21 1.384(17) . ?
C17 C18 1.375(17) . ?
C17 H17 0.9300 . ?
C18 C19 1.418(17) . ?
C18 C22 1.528(17) . ?
C19 C20 1.369(18) . ?
C19 H19 0.9300 . ?
C20 C21 1.370(19) . ?
C20 H20 0.9300 . ?
C21 H21 0.9300 . ?
C22 H22A 0.9700 . ?
C22 H22B 0.9700 . ?
C23 C24 1.551(15) . ?
C23 H23A 0.9700 . ?
C23 H23B 0.9700 . ?
C24 H24A 0.9700 . ?
C24 H24B 0.9700 . ?
C25 C26 1.46(2) . ?
C25 H25A 0.9700 . ?
C25 H25B 0.9700 . ?
C26 H26A 0.9700 . ?
C26 H26B 0.9700 . ?
C27 C28 1.467(18) . ?
C27 H27A 0.9700 . ?
C27 H27B 0.9700 . ?
C28 C29 1.377(18) . ?
C28 C33 1.412(18) . ?
C29 C30 1.360(17) . ?
C29 H29 0.9300 . ?
C30 C31 1.386(17) . ?
C30 C34 1.495(18) . ?
C31 C32 1.378(19) . ?
C31 H31 0.9300 . ?
C32 C33 1.358(19) . ?
C32 H32 0.9300 . ?
C33 H33 0.9300 . ?
C34 H34A 0.9700 . ?
C34 H34B 0.9700 . ?
C35 C36 1.505(16) . ?
C35 H35A 0.9700 . ?
C35 H35B 0.9700 . ?
C36 H36A 0.9700 . ?
C36 H36B 0.9700 . ?
